data_7044281
loop_
_publ_author_name
'Arce, Pablo'
'Vera , Cristian M.'
'Escudero, Dayra L.'
'Guerrero, Juan'
'Lappin, Alexander G.'
'Oliver, Allen Grayson'
'Jara, Danilo H.'
'Ferraudi, G.'
'Lemus, Luis A.'

_publ_section_title
;
 Structural diversity in Cu(I) complexes of the PNP ligand: from pincer to
 binuclear coordination modes and their effects upon the electrochemical
 and photophysical properties.
;
_journal_name_full 'Dalton Trans.'
_journal_paper_doi 10.1039/C7DT02244A
_journal_year 2017
_chemical_formula_moiety 'C43 H37 Cu N5 O P2, Cl O4, C2 H6 O'
_chemical_formula_sum 'C45 H43 Cl Cu N5 O5 P2'
_chemical_formula_weight 894.77
_chemical_name_systematic
; 
 ? 
;
_space_group_IT_number 2
_symmetry_cell_setting triclinic
_symmetry_space_group_name_Hall '-P 1'
_symmetry_space_group_name_H-M 'P -1'
_atom_sites_solution_hydrogens geom
_atom_sites_solution_primary direct
_atom_sites_solution_secondary difmap
_audit_creation_method SHELXL-97
_audit_update_record
;
2016-12-13 deposited with the CCDC.
2017-09-19 downloaded from the CCDC.
;
_cell_angle_alpha 105.687(3)
_cell_angle_beta 93.029(3)
_cell_angle_gamma 101.325(3)
_cell_formula_units_Z 2
_cell_length_a 9.5788(11)
_cell_length_b 13.3745(16)
_cell_length_c 17.068(2)
_cell_measurement_reflns_used 3904
_cell_measurement_temperature 120(2)
_cell_measurement_theta_max 21.45
_cell_measurement_theta_min 2.18
_cell_volume 2051.1(4)
_computing_cell_refinement 'Bruker SAINT v7.66A'
_computing_data_collection 'Bruker APEX-II v2011-4'
_computing_data_reduction 'Bruker SAINT v7.66A'
_computing_structure_refinement 'SHELXL-97 (Sheldrick, 2008)'
_computing_structure_solution 'SHELXS-97 (Sheldrick, 2008)'
_diffrn_ambient_temperature 120(2)
_diffrn_detector_area_resol_mean 8.33
_diffrn_measured_fraction_theta_full 0.994
_diffrn_measured_fraction_theta_max 0.994
_diffrn_measurement_device_type 'Bruker APEX-II'
_diffrn_measurement_method 'combination of \w and \f-scans '
_diffrn_radiation_monochromator graphite
_diffrn_radiation_source 'fine-focus sealed tube'
_diffrn_radiation_type MoK\a
_diffrn_radiation_wavelength 0.71073
_diffrn_reflns_av_R_equivalents 0.0630
_diffrn_reflns_av_sigmaI/netI 0.0733
_diffrn_reflns_limit_h_max 10
_diffrn_reflns_limit_h_min -12
_diffrn_reflns_limit_k_max 16
_diffrn_reflns_limit_k_min -16
_diffrn_reflns_limit_l_max 21
_diffrn_reflns_limit_l_min -21
_diffrn_reflns_number 31684
_diffrn_reflns_theta_full 26.52
_diffrn_reflns_theta_max 26.52
_diffrn_reflns_theta_min 1.25
_exptl_absorpt_coefficient_mu 0.730
_exptl_absorpt_correction_T_max 0.9795
_exptl_absorpt_correction_T_min 0.9433
_exptl_absorpt_correction_type numerical
_exptl_absorpt_process_details 'SADABS, Sheldrick, 2008'
_exptl_crystal_colour colorless
_exptl_crystal_density_diffrn 1.449
_exptl_crystal_density_method 'not measured'
_exptl_crystal_description block
_exptl_crystal_F_000 928
_exptl_crystal_size_max 0.26
_exptl_crystal_size_mid 0.18
_exptl_crystal_size_min 0.07
_platon_squeeze_details
;
;
_refine_diff_density_max 0.660
_refine_diff_density_min -0.954
_refine_diff_density_rms 0.093
_refine_ls_extinction_method none
_refine_ls_goodness_of_fit_ref 1.020
_refine_ls_hydrogen_treatment constr
_refine_ls_matrix_type full
_refine_ls_number_parameters 507
_refine_ls_number_reflns 8461
_refine_ls_number_restraints 0
_refine_ls_restrained_S_all 1.020
_refine_ls_R_factor_all 0.0812
_refine_ls_R_factor_gt 0.0522
_refine_ls_shift/su_max 0.029
_refine_ls_shift/su_mean 0.000
_refine_ls_structure_factor_coef Fsqd
_refine_ls_weighting_details 'calc w=1/[\s^2^(Fo^2^)+(0.0790P)^2^+0.0000P] where P=(Fo^2^+2Fc^2^)/3'
_refine_ls_weighting_scheme calc
_refine_ls_wR_factor_gt 0.1348
_refine_ls_wR_factor_ref 0.1467
_reflns_number_gt 5794
_reflns_number_total 8461
_reflns_threshold_expression >2sigma(I)
_cod_data_source_file c7dt02244a2.cif
_cod_data_source_block nd1159p
_cod_original_sg_symbol_H-M P-1
_cod_database_code 7044281

loop_
_symmetry_equiv_pos_as_xyz
'x, y, z'
'-x, -y, -z'

loop_
_atom_site_label
_atom_site_type_symbol
_atom_site_fract_x
_atom_site_fract_y
_atom_site_fract_z
_atom_site_U_iso_or_equiv
_atom_site_adp_type
_atom_site_occupancy
_atom_site_symmetry_multiplicity
_atom_site_calc_flag
_atom_site_refinement_flags
Cu1 Cu 0.63398(4) 0.26161(3) 0.38859(2) 0.02019(13) Uani 1 1 d .
P1 P 0.62537(9) 0.30756(7) 0.52107(5) 0.0195(2) Uani 1 1 d .
P2 P 0.87789(11) 0.04796(8) 0.18879(6) 0.0318(2) Uani 1 1 d .
N1 N 0.6966(3) 0.3585(2) 0.31504(16) 0.0219(6) Uani 1 1 d .
N2 N 0.4823(3) 0.1846(2) 0.29010(16) 0.0210(6) Uani 1 1 d .
N3 N 0.7654(3) 0.2572(2) 0.54700(16) 0.0232(6) Uani 1 1 d .
H3 H 0.7891 0.2653 0.5992 0.028 Uiso 1 1 calc R
N4 N 0.8012(3) 0.1908(2) 0.41094(15) 0.0189(6) Uani 1 1 d .
N5 N 0.8239(3) 0.1264(2) 0.27386(16) 0.0285(7) Uani 1 1 d .
H5 H 0.7586 0.1617 0.2658 0.034 Uiso 1 1 calc R
C1 C 0.9168(4) 0.4629(3) 0.3986(2) 0.0312(9) Uani 1 1 d .
H1A H 0.8769 0.4244 0.4366 0.047 Uiso 1 1 calc R
H1B H 0.9389 0.5396 0.4260 0.047 Uiso 1 1 calc R
H1C H 1.0046 0.4406 0.3814 0.047 Uiso 1 1 calc R
C2 C 0.8098(4) 0.4385(3) 0.3252(2) 0.0262(8) Uani 1 1 d .
C3 C 0.8286(4) 0.4982(3) 0.2688(2) 0.0344(9) Uani 1 1 d .
H3A H 0.9106 0.5545 0.2769 0.041 Uiso 1 1 calc R
C4 C 0.7303(5) 0.4758(3) 0.2028(2) 0.0387(10) Uani 1 1 d .
H4A H 0.7417 0.5181 0.1660 0.046 Uiso 1 1 calc R
C5 C 0.6122(4) 0.3906(3) 0.1888(2) 0.0323(9) Uani 1 1 d .
C6 C 0.6004(4) 0.3320(3) 0.2460(2) 0.0250(8) Uani 1 1 d .
C7 C 0.5051(5) 0.3579(4) 0.1203(2) 0.0455(11) Uani 1 1 d .
H7A H 0.5109 0.3976 0.0816 0.055 Uiso 1 1 calc R
C8 C 0.3965(5) 0.2732(4) 0.1083(2) 0.0411(10) Uani 1 1 d .
H8A H 0.3271 0.2545 0.0620 0.049 Uiso 1 1 calc R
C9 C 0.3841(4) 0.2109(3) 0.1646(2) 0.0292(8) Uani 1 1 d .
C10 C 0.4864(4) 0.2405(3) 0.2336(2) 0.0244(8) Uani 1 1 d .
C11 C 0.2750(4) 0.1199(3) 0.1557(2) 0.0323(9) Uani 1 1 d .
H11A H 0.2022 0.0977 0.1107 0.039 Uiso 1 1 calc R
C12 C 0.2735(4) 0.0643(3) 0.2108(2) 0.0310(9) Uani 1 1 d .
H12A H 0.2002 0.0023 0.2039 0.037 Uiso 1 1 calc R
C13 C 0.3798(4) 0.0971(3) 0.2788(2) 0.0254(8) Uani 1 1 d .
C14 C 0.3804(4) 0.0343(3) 0.3386(2) 0.0378(10) Uani 1 1 d .
H14A H 0.4229 0.0819 0.3925 0.057 Uiso 1 1 calc R
H14B H 0.4368 -0.0197 0.3205 0.057 Uiso 1 1 calc R
H14C H 0.2819 -0.0005 0.3421 0.057 Uiso 1 1 calc R
C15 C 0.8435(3) 0.2044(3) 0.49075(19) 0.0201(7) Uani 1 1 d .
C16 C 0.9585(4) 0.1673(3) 0.5159(2) 0.0269(8) Uani 1 1 d .
H16A H 0.9855 0.1771 0.5723 0.032 Uiso 1 1 calc R
C17 C 1.0326(4) 0.1156(3) 0.4559(2) 0.0283(8) Uani 1 1 d .
H17A H 1.1132 0.0908 0.4713 0.034 Uiso 1 1 calc R
C18 C 0.9914(4) 0.0997(3) 0.3746(2) 0.0242(8) Uani 1 1 d .
H18A H 1.0414 0.0632 0.3335 0.029 Uiso 1 1 calc R
C19 C 0.8743(3) 0.1386(3) 0.35360(18) 0.0190(7) Uani 1 1 d .
C20 C 0.6723(3) 0.4470(3) 0.5812(2) 0.0210(7) Uani 1 1 d .
C21 C 0.6796(3) 0.5248(3) 0.5404(2) 0.0243(8) Uani 1 1 d .
H21A H 0.6518 0.5045 0.4831 0.029 Uiso 1 1 calc R
C22 C 0.7274(4) 0.6318(3) 0.5830(2) 0.0284(8) Uani 1 1 d .
H22A H 0.7325 0.6847 0.5551 0.034 Uiso 1 1 calc R
C23 C 0.7676(4) 0.6607(3) 0.6666(2) 0.0305(8) Uani 1 1 d .
H23A H 0.8029 0.7336 0.6958 0.037 Uiso 1 1 calc R
C24 C 0.7565(4) 0.5840(3) 0.7080(2) 0.0306(9) Uani 1 1 d .
H24A H 0.7804 0.6046 0.7657 0.037 Uiso 1 1 calc R
C25 C 0.7109(4) 0.4775(3) 0.6656(2) 0.0257(8) Uani 1 1 d .
H25A H 0.7058 0.4250 0.6939 0.031 Uiso 1 1 calc R
C26 C 0.4838(3) 0.2493(3) 0.57349(19) 0.0206(7) Uani 1 1 d .
C27 C 0.4600(4) 0.1409(3) 0.5649(2) 0.0278(8) Uani 1 1 d .
H27A H 0.5212 0.1005 0.5350 0.033 Uiso 1 1 calc R
C28 C 0.3499(4) 0.0909(3) 0.5987(2) 0.0299(8) Uani 1 1 d .
H28A H 0.3342 0.0164 0.5912 0.036 Uiso 1 1 calc R
C29 C 0.2623(4) 0.1491(3) 0.6437(2) 0.0291(8) Uani 1 1 d .
H29A H 0.1871 0.1151 0.6680 0.035 Uiso 1 1 calc R
C30 C 0.2845(4) 0.2573(3) 0.6531(2) 0.0297(8) Uani 1 1 d .
H30A H 0.2243 0.2977 0.6840 0.036 Uiso 1 1 calc R
C31 C 0.3942(4) 0.3070(3) 0.6177(2) 0.0251(8) Uani 1 1 d .
H31A H 0.4080 0.3811 0.6239 0.030 Uiso 1 1 calc R
C32 C 0.7119(4) -0.0454(3) 0.1419(2) 0.0380(10) Uani 1 1 d .
C33 C 0.5935(4) -0.0173(4) 0.1083(3) 0.0476(11) Uani 1 1 d .
H33A H 0.6002 0.0540 0.1071 0.057 Uiso 1 1 calc R
C34 C 0.4666(5) -0.0921(4) 0.0769(3) 0.0553(13) Uani 1 1 d .
H34A H 0.3882 -0.0720 0.0534 0.066 Uiso 1 1 calc R
C35 C 0.4547(5) -0.1946(5) 0.0799(3) 0.0599(14) Uani 1 1 d .
H35A H 0.3672 -0.2455 0.0597 0.072 Uiso 1 1 calc R
C36 C 0.5709(6) -0.2242(5) 0.1126(3) 0.0681(15) Uani 1 1 d .
H36A H 0.5623 -0.2951 0.1152 0.082 Uiso 1 1 calc R
C37 C 0.7012(5) -0.1494(4) 0.1420(3) 0.0515(12) Uani 1 1 d .
H37A H 0.7817 -0.1707 0.1618 0.062 Uiso 1 1 calc R
C38 C 0.8964(4) 0.1366(3) 0.1235(2) 0.0347(9) Uani 1 1 d .
C39 C 0.9282(5) 0.2470(4) 0.1535(3) 0.0449(11) Uani 1 1 d .
H39A H 0.9302 0.2797 0.2105 0.054 Uiso 1 1 calc R
C40 C 0.9566(5) 0.3095(4) 0.1017(3) 0.0548(12) Uani 1 1 d .
H40A H 0.9751 0.3848 0.1230 0.066 Uiso 1 1 calc R
C41 C 0.9586(5) 0.2639(4) 0.0184(3) 0.0527(12) Uani 1 1 d .
H41A H 0.9785 0.3073 -0.0172 0.063 Uiso 1 1 calc R
C42 C 0.9314(5) 0.1548(4) -0.0115(3) 0.0551(13) Uani 1 1 d .
H42A H 0.9350 0.1223 -0.0680 0.066 Uiso 1 1 calc R
C43 C 0.8989(5) 0.0928(4) 0.0405(3) 0.0496(12) Uani 1 1 d .
H43A H 0.8777 0.0175 0.0187 0.060 Uiso 1 1 calc R
Cl1 Cl 0.92152(11) 0.25078(8) 0.77431(6) 0.0399(3) Uani 1 1 d .
O1 O 0.8859(4) 0.3013(3) 0.71697(19) 0.0740(12) Uani 1 1 d .
O2 O 1.0518(4) 0.3126(3) 0.8244(2) 0.0681(10) Uani 1 1 d .
O3 O 0.9493(4) 0.1494(3) 0.7255(3) 0.0903(13) Uani 1 1 d .
O4 O 0.8139(4) 0.2258(4) 0.8209(2) 0.0953(15) Uani 1 1 d .

loop_
_atom_site_aniso_label
_atom_site_aniso_U_11
_atom_site_aniso_U_22
_atom_site_aniso_U_33
_atom_site_aniso_U_23
_atom_site_aniso_U_13
_atom_site_aniso_U_12
Cu1 0.0189(2) 0.0219(2) 0.0195(2) 0.00562(17) 0.00054(16) 0.00486(17)
P1 0.0199(5) 0.0190(5) 0.0196(4) 0.0050(3) 0.0022(3) 0.0048(4)
P2 0.0275(5) 0.0402(6) 0.0241(5) -0.0001(4) 0.0014(4) 0.0129(5)
N1 0.0239(15) 0.0219(15) 0.0213(14) 0.0045(12) 0.0052(12) 0.0100(12)
N2 0.0171(14) 0.0206(15) 0.0236(14) 0.0020(12) 0.0016(11) 0.0064(12)
N3 0.0260(16) 0.0273(16) 0.0175(14) 0.0051(12) 0.0005(12) 0.0109(13)
N4 0.0188(14) 0.0176(14) 0.0195(14) 0.0037(11) 0.0013(11) 0.0046(11)
N5 0.0266(16) 0.0396(19) 0.0211(15) 0.0030(13) -0.0007(12) 0.0202(14)
C1 0.0199(19) 0.033(2) 0.036(2) 0.0060(17) 0.0024(16) 0.0018(16)
C2 0.0225(19) 0.0235(19) 0.0313(19) 0.0042(15) 0.0086(15) 0.0056(15)
C3 0.035(2) 0.028(2) 0.042(2) 0.0126(18) 0.0118(18) 0.0049(17)
C4 0.050(3) 0.038(2) 0.038(2) 0.0237(19) 0.012(2) 0.010(2)
C5 0.037(2) 0.038(2) 0.0259(19) 0.0135(17) 0.0061(16) 0.0103(18)
C6 0.0271(19) 0.0261(19) 0.0242(18) 0.0065(15) 0.0038(15) 0.0121(15)
C7 0.055(3) 0.062(3) 0.029(2) 0.025(2) 0.003(2) 0.016(2)
C8 0.044(3) 0.053(3) 0.024(2) 0.0059(19) -0.0072(18) 0.015(2)
C9 0.027(2) 0.040(2) 0.0187(17) 0.0024(16) -0.0002(15) 0.0116(17)
C10 0.0233(19) 0.029(2) 0.0216(17) 0.0045(15) 0.0028(14) 0.0121(16)
C11 0.028(2) 0.040(2) 0.0228(18) -0.0034(17) -0.0053(15) 0.0111(18)
C12 0.0209(19) 0.029(2) 0.034(2) -0.0035(16) -0.0014(15) 0.0038(16)
C13 0.0207(18) 0.0262(19) 0.0261(18) 0.0003(15) 0.0008(14) 0.0083(15)
C14 0.034(2) 0.032(2) 0.046(2) 0.0170(18) -0.0016(18) -0.0049(17)
C15 0.0205(17) 0.0187(17) 0.0205(16) 0.0059(13) 0.0025(13) 0.0022(14)
C16 0.0267(19) 0.032(2) 0.0236(18) 0.0087(15) -0.0001(15) 0.0090(16)
C17 0.0227(19) 0.034(2) 0.033(2) 0.0120(16) 0.0018(15) 0.0150(16)
C18 0.0224(18) 0.0265(19) 0.0252(18) 0.0065(15) 0.0049(14) 0.0098(15)
C19 0.0182(17) 0.0197(17) 0.0179(16) 0.0035(13) 0.0031(13) 0.0034(14)
C20 0.0142(17) 0.0244(18) 0.0244(17) 0.0063(14) 0.0045(13) 0.0049(14)
C21 0.0174(17) 0.0261(19) 0.0308(19) 0.0083(15) 0.0038(14) 0.0076(15)
C22 0.0256(19) 0.0231(19) 0.039(2) 0.0103(16) 0.0080(16) 0.0075(15)
C23 0.0227(19) 0.0209(19) 0.043(2) 0.0009(16) 0.0079(16) 0.0037(15)
C24 0.029(2) 0.029(2) 0.0268(19) -0.0025(16) 0.0057(16) 0.0055(16)
C25 0.0246(19) 0.027(2) 0.0265(18) 0.0070(15) 0.0072(15) 0.0068(15)
C26 0.0199(17) 0.0238(18) 0.0179(16) 0.0057(14) 0.0003(13) 0.0049(14)
C27 0.028(2) 0.0240(19) 0.033(2) 0.0085(16) 0.0097(16) 0.0089(16)
C28 0.026(2) 0.024(2) 0.042(2) 0.0169(17) 0.0043(17) 0.0014(16)
C29 0.0222(19) 0.035(2) 0.0302(19) 0.0134(16) 0.0016(15) 0.0015(16)
C30 0.0214(19) 0.037(2) 0.031(2) 0.0083(17) 0.0080(15) 0.0061(16)
C31 0.0236(19) 0.0211(18) 0.0314(19) 0.0072(15) 0.0050(15) 0.0064(15)
C32 0.035(2) 0.044(3) 0.028(2) -0.0019(18) 0.0050(17) 0.0089(19)
C33 0.037(2) 0.052(3) 0.043(2) -0.006(2) -0.0005(19) 0.014(2)
C34 0.036(3) 0.071(4) 0.046(3) -0.007(2) 0.003(2) 0.015(2)
C35 0.043(3) 0.071(4) 0.052(3) 0.006(3) 0.010(2) -0.006(3)
C36 0.084(4) 0.064(4) 0.047(3) 0.019(3) 0.002(3) -0.007(3)
C37 0.059(3) 0.056(3) 0.038(2) 0.019(2) -0.003(2) 0.001(2)
C38 0.028(2) 0.050(3) 0.0227(18) 0.0011(17) -0.0004(15) 0.0148(19)
C39 0.046(3) 0.050(3) 0.037(2) 0.009(2) 0.007(2) 0.011(2)
C40 0.067(3) 0.055(3) 0.044(3) 0.015(2) 0.011(2) 0.012(3)
C41 0.053(3) 0.063(3) 0.041(3) 0.015(2) 0.004(2) 0.008(2)
C42 0.057(3) 0.072(4) 0.025(2) 0.005(2) 0.003(2) 0.002(3)
C43 0.049(3) 0.056(3) 0.033(2) -0.002(2) 0.006(2) 0.003(2)
Cl1 0.0380(6) 0.0512(6) 0.0352(5) 0.0253(5) 0.0053(4) 0.0023(5)
O1 0.105(3) 0.063(2) 0.0470(19) 0.0335(17) -0.0308(19) -0.013(2)
O2 0.060(2) 0.074(2) 0.064(2) 0.0354(19) -0.0196(17) -0.0155(18)
O3 0.076(3) 0.042(2) 0.150(4) 0.015(2) 0.019(3) 0.022(2)
O4 0.071(3) 0.148(4) 0.058(2) 0.035(3) 0.030(2) -0.010(3)

loop_
_atom_type_symbol
_atom_type_description
_atom_type_scat_dispersion_real
_atom_type_scat_dispersion_imag
_atom_type_scat_source
C C 0.0033 0.0016 'International Tables Vol C Tables 4.2.6.8 and 6.1.1.4'
H H 0.0000 0.0000 'International Tables Vol C Tables 4.2.6.8 and 6.1.1.4'
N N 0.0061 0.0033 'International Tables Vol C Tables 4.2.6.8 and 6.1.1.4'
O O 0.0106 0.0060 'International Tables Vol C Tables 4.2.6.8 and 6.1.1.4'
P P 0.1023 0.0942 'International Tables Vol C Tables 4.2.6.8 and 6.1.1.4'
Cl Cl 0.1484 0.1585 'International Tables Vol C Tables 4.2.6.8 and 6.1.1.4'
Cu Cu 0.3201 1.2651 'International Tables Vol C Tables 4.2.6.8 and 6.1.1.4'

loop_
_geom_angle_atom_site_label_1
_geom_angle_atom_site_label_2
_geom_angle_atom_site_label_3
_geom_angle
N2 Cu1 N1 81.98(11)
N2 Cu1 N4 119.29(10)
N1 Cu1 N4 109.03(11)
N2 Cu1 P1 133.31(8)
N1 Cu1 P1 128.35(8)
N4 Cu1 P1 86.66(7)
N3 P1 C20 104.01(14)
N3 P1 C26 102.01(14)
C20 P1 C26 103.21(15)
N3 P1 Cu1 97.45(10)
C20 P1 Cu1 120.88(11)
C26 P1 Cu1 125.15(11)
N5 P2 C32 101.71(16)
N5 P2 C38 100.57(16)
C32 P2 C38 101.57(19)
C2 N1 C6 118.6(3)
C2 N1 Cu1 130.5(2)
C6 N1 Cu1 110.9(2)
C13 N2 C10 119.2(3)
C13 N2 Cu1 129.4(2)
C10 N2 Cu1 111.2(2)
C15 N3 P1 123.6(2)
C19 N4 C15 118.4(3)
C19 N4 Cu1 125.8(2)
C15 N4 Cu1 115.7(2)
C19 N5 P2 125.3(2)
N1 C2 C3 121.2(3)
N1 C2 C1 117.9(3)
C3 C2 C1 120.9(3)
C4 C3 C2 120.3(4)
C3 C4 C5 120.2(4)
C4 C5 C6 117.1(3)
C4 C5 C7 124.9(4)
C6 C5 C7 117.9(4)
N1 C6 C5 122.4(3)
N1 C6 C10 117.3(3)
C5 C6 C10 120.3(3)
C8 C7 C5 122.5(4)
C7 C8 C9 120.6(4)
C10 C9 C11 116.8(3)
C10 C9 C8 119.1(4)
C11 C9 C8 124.1(3)
N2 C10 C9 122.6(3)
N2 C10 C6 117.9(3)
C9 C10 C6 119.5(3)
C12 C11 C9 120.2(3)
C11 C12 C13 120.7(4)
N2 C13 C12 120.5(3)
N2 C13 C14 118.6(3)
C12 C13 C14 120.8(3)
N4 C15 N3 116.4(3)
N4 C15 C16 122.7(3)
N3 C15 C16 120.9(3)
C17 C16 C15 117.6(3)
C18 C17 C16 120.9(3)
C17 C18 C19 118.4(3)
N4 C19 N5 115.1(3)
N4 C19 C18 121.9(3)
N5 C19 C18 123.0(3)
C21 C20 C25 119.4(3)
C21 C20 P1 118.6(3)
C25 C20 P1 121.8(3)
C22 C21 C20 120.4(3)
C23 C22 C21 119.4(3)
C22 C23 C24 120.4(3)
C25 C24 C23 120.2(3)
C24 C25 C20 120.0(3)
C31 C26 C27 118.4(3)
C31 C26 P1 123.1(3)
C27 C26 P1 118.4(3)
C28 C27 C26 121.4(3)
C27 C28 C29 119.9(3)
C28 C29 C30 119.6(3)
C29 C30 C31 120.3(3)
C26 C31 C30 120.4(3)
C37 C32 C33 118.7(4)
C37 C32 P2 117.1(3)
C33 C32 P2 124.1(3)
C34 C33 C32 121.1(5)
C35 C34 C33 119.9(5)
C34 C35 C36 119.8(5)
C35 C36 C37 120.3(5)
C32 C37 C36 120.0(5)
C43 C38 C39 117.5(4)
C43 C38 P2 118.2(3)
C39 C38 P2 123.6(3)
C40 C39 C38 120.8(4)
C39 C40 C41 120.8(5)
C42 C41 C40 118.9(5)
C41 C42 C43 119.9(4)
C42 C43 C38 122.1(4)
O4 Cl1 O1 114.9(3)
O4 Cl1 O2 111.9(2)
O1 Cl1 O2 109.5(2)
O4 Cl1 O3 106.7(3)
O1 Cl1 O3 104.9(3)
O2 Cl1 O3 108.5(2)
C15 N3 H3 118.2
P1 N3 H3 118.2
C19 N5 H5 117.4
P2 N5 H5 117.4
C2 C1 H1A 109.5
C2 C1 H1B 109.5
H1A C1 H1B 109.5
C2 C1 H1C 109.5
H1A C1 H1C 109.5
H1B C1 H1C 109.5
C4 C3 H3A 119.9
C2 C3 H3A 119.9
C3 C4 H4A 119.9
C5 C4 H4A 119.9
C8 C7 H7A 118.8
C5 C7 H7A 118.8
C7 C8 H8A 119.7
C9 C8 H8A 119.7
C12 C11 H11A 119.9
C9 C11 H11A 119.9
C11 C12 H12A 119.7
C13 C12 H12A 119.7
C13 C14 H14A 109.5
C13 C14 H14B 109.5
H14A C14 H14B 109.5
C13 C14 H14C 109.5
H14A C14 H14C 109.5
H14B C14 H14C 109.5
C17 C16 H16A 121.2
C15 C16 H16A 121.2
C18 C17 H17A 119.5
C16 C17 H17A 119.5
C17 C18 H18A 120.8
C19 C18 H18A 120.8
C22 C21 H21A 119.8
C20 C21 H21A 119.8
C23 C22 H22A 120.3
C21 C22 H22A 120.3
C22 C23 H23A 119.8
C24 C23 H23A 119.8
C25 C24 H24A 119.9
C23 C24 H24A 119.9
C24 C25 H25A 120.0
C20 C25 H25A 120.0
C28 C27 H27A 119.3
C26 C27 H27A 119.3
C27 C28 H28A 120.1
C29 C28 H28A 120.1
C28 C29 H29A 120.2
C30 C29 H29A 120.2
C29 C30 H30A 119.9
C31 C30 H30A 119.9
C26 C31 H31A 119.8
C30 C31 H31A 119.8
C34 C33 H33A 119.4
C32 C33 H33A 119.4
C35 C34 H34A 120.0
C33 C34 H34A 120.0
C34 C35 H35A 120.1
C36 C35 H35A 120.1
C35 C36 H36A 119.8
C37 C36 H36A 119.8
C32 C37 H37A 120.0
C36 C37 H37A 120.0
C40 C39 H39A 119.6
C38 C39 H39A 119.6
C39 C40 H40A 119.6
C41 C40 H40A 119.6
C42 C41 H41A 120.5
C40 C41 H41A 120.5
C41 C42 H42A 120.1
C43 C42 H42A 120.1
C42 C43 H43A 119.0
C38 C43 H43A 119.0

loop_
_geom_bond_atom_site_label_1
_geom_bond_atom_site_label_2
_geom_bond_distance
Cu1 N2 2.053(3)
Cu1 N1 2.066(3)
Cu1 N4 2.083(3)
Cu1 P1 2.1876(10)
P1 N3 1.703(3)
P1 C20 1.822(3)
P1 C26 1.827(3)
P2 N5 1.716(3)
P2 C32 1.809(4)
P2 C38 1.826(4)
N1 C2 1.333(4)
N1 C6 1.376(4)
N2 C13 1.334(4)
N2 C10 1.369(4)
N3 C15 1.378(4)
N4 C19 1.353(4)
N4 C15 1.353(4)
N5 C19 1.375(4)
C1 C2 1.496(5)
N3 H3 0.8800
N5 H5 0.8800
C2 C3 1.406(5)
C3 C4 1.355(5)
C4 C5 1.398(6)
C5 C6 1.403(5)
C5 C7 1.426(5)
C6 C10 1.431(5)
C7 C8 1.340(6)
C8 C9 1.427(6)
C9 C10 1.406(5)
C9 C11 1.408(5)
C11 C12 1.346(5)
C12 C13 1.414(5)
C13 C14 1.486(5)
C15 C16 1.386(4)
C16 C17 1.385(5)
C17 C18 1.370(5)
C18 C19 1.394(4)
C20 C21 1.392(5)
C20 C25 1.395(5)
C21 C22 1.390(5)
C22 C23 1.385(5)
C23 C24 1.386(5)
C24 C25 1.381(5)
C26 C31 1.384(4)
C26 C27 1.388(5)
C27 C28 1.375(5)
C28 C29 1.378(5)
C29 C30 1.384(5)
C30 C31 1.386(5)
C32 C37 1.375(6)
C32 C33 1.404(6)
C33 C34 1.388(6)
C34 C35 1.369(7)
C35 C36 1.390(7)
C36 C37 1.408(7)
C38 C43 1.382(5)
C38 C39 1.391(6)
C39 C40 1.375(6)
C40 C41 1.390(6)
C41 C42 1.374(7)
C42 C43 1.380(6)
Cl1 O4 1.378(3)
Cl1 O1 1.394(3)
Cl1 O2 1.440(3)
Cl1 O3 1.468(4)
C1 H1A 0.9800
C1 H1B 0.9800
C1 H1C 0.9800
C3 H3A 0.9500
C4 H4A 0.9500
C7 H7A 0.9500
C8 H8A 0.9500
C11 H11A 0.9500
C12 H12A 0.9500
C14 H14A 0.9800
C14 H14B 0.9800
C14 H14C 0.9800
C16 H16A 0.9500
C17 H17A 0.9500
C18 H18A 0.9500
C21 H21A 0.9500
C22 H22A 0.9500
C23 H23A 0.9500
C24 H24A 0.9500
C25 H25A 0.9500
C27 H27A 0.9500
C28 H28A 0.9500
C29 H29A 0.9500
C30 H30A 0.9500
C31 H31A 0.9500
C33 H33A 0.9500
C34 H34A 0.9500
C35 H35A 0.9500
C36 H36A 0.9500
C37 H37A 0.9500
C39 H39A 0.9500
C40 H40A 0.9500
C41 H41A 0.9500
C42 H42A 0.9500
C43 H43A 0.9500

loop_
_geom_hbond_atom_site_label_D
_geom_hbond_atom_site_label_H
_geom_hbond_atom_site_label_A
_geom_hbond_distance_DH
_geom_hbond_distance_HA
_geom_hbond_distance_DA
_geom_hbond_angle_DHA
N3 H3 O1 0.88 2.06 2.924(4) 167.8

loop_
_geom_torsion_atom_site_label_1
_geom_torsion_atom_site_label_2
_geom_torsion_atom_site_label_3
_geom_torsion_atom_site_label_4
_geom_torsion
N2 Cu1 P1 N3 130.47(15)
N1 Cu1 P1 N3 -109.46(14)
N4 Cu1 P1 N3 2.27(12)
N2 Cu1 P1 C20 -118.27(16)
N1 Cu1 P1 C20 1.80(16)
N4 Cu1 P1 C20 113.53(14)
N2 Cu1 P1 C26 20.05(18)
N1 Cu1 P1 C26 140.12(16)
N4 Cu1 P1 C26 -108.15(15)
N2 Cu1 N1 C2 -173.5(3)
N4 Cu1 N1 C2 -55.2(3)
P1 Cu1 N1 C2 46.0(3)
N2 Cu1 N1 C6 7.0(2)
N4 Cu1 N1 C6 125.3(2)
P1 Cu1 N1 C6 -133.47(19)
N1 Cu1 N2 C13 178.1(3)
N4 Cu1 N2 C13 70.8(3)
P1 Cu1 N2 C13 -45.1(3)
N1 Cu1 N2 C10 -7.7(2)
N4 Cu1 N2 C10 -115.0(2)
P1 Cu1 N2 C10 129.05(19)
C20 P1 N3 C15 -125.6(3)
C26 P1 N3 C15 127.3(3)
Cu1 P1 N3 C15 -1.1(3)
N2 Cu1 N4 C19 41.0(3)
N1 Cu1 N4 C19 -50.4(3)
P1 Cu1 N4 C19 180.0(3)
N2 Cu1 N4 C15 -142.8(2)
N1 Cu1 N4 C15 125.8(2)
P1 Cu1 N4 C15 -3.8(2)
C32 P2 N5 C19 119.2(3)
C38 P2 N5 C19 -136.5(3)
C6 N1 C2 C3 2.7(5)
Cu1 N1 C2 C3 -176.7(2)
C6 N1 C2 C1 -177.2(3)
Cu1 N1 C2 C1 3.3(5)
N1 C2 C3 C4 0.6(5)
C1 C2 C3 C4 -179.5(3)
C2 C3 C4 C5 -2.4(6)
C3 C4 C5 C6 0.9(6)
C3 C4 C5 C7 -177.9(4)
C2 N1 C6 C5 -4.3(5)
Cu1 N1 C6 C5 175.3(3)
C2 N1 C6 C10 175.1(3)
Cu1 N1 C6 C10 -5.3(4)
C4 C5 C6 N1 2.5(5)
C7 C5 C6 N1 -178.6(3)
C4 C5 C6 C10 -176.9(3)
C7 C5 C6 C10 2.0(5)
C4 C5 C7 C8 177.7(4)
C6 C5 C7 C8 -1.1(6)
C5 C7 C8 C9 -0.4(7)
C7 C8 C9 C10 0.9(6)
C7 C8 C9 C11 -178.8(4)
C13 N2 C10 C9 1.7(5)
Cu1 N2 C10 C9 -173.2(3)
C13 N2 C10 C6 -177.9(3)
Cu1 N2 C10 C6 7.2(4)
C11 C9 C10 N2 0.1(5)
C8 C9 C10 N2 -179.6(3)
C11 C9 C10 C6 179.7(3)
C8 C9 C10 C6 0.0(5)
N1 C6 C10 N2 -1.3(5)
C5 C6 C10 N2 178.2(3)
N1 C6 C10 C9 179.1(3)
C5 C6 C10 C9 -1.5(5)
C10 C9 C11 C12 -1.4(5)
C8 C9 C11 C12 178.4(4)
C9 C11 C12 C13 0.9(5)
C10 N2 C13 C12 -2.2(5)
Cu1 N2 C13 C12 171.6(2)
C10 N2 C13 C14 177.3(3)
Cu1 N2 C13 C14 -8.9(5)
C11 C12 C13 N2 0.9(5)
C11 C12 C13 C14 -178.5(3)
C19 N4 C15 N3 -179.5(3)
Cu1 N4 C15 N3 4.0(4)
C19 N4 C15 C16 0.2(5)
Cu1 N4 C15 C16 -176.3(3)
P1 N3 C15 N4 -1.8(4)
P1 N3 C15 C16 178.5(3)
N4 C15 C16 C17 0.8(5)
N3 C15 C16 C17 -179.6(3)
C15 C16 C17 C18 -1.4(5)
C16 C17 C18 C19 1.1(5)
C15 N4 C19 N5 179.1(3)
Cu1 N4 C19 N5 -4.8(4)
C15 N4 C19 C18 -0.6(5)
Cu1 N4 C19 C18 175.6(2)
P2 N5 C19 N4 -170.1(2)
P2 N5 C19 C18 9.5(5)
C17 C18 C19 N4 -0.1(5)
C17 C18 C19 N5 -179.7(3)
N3 P1 C20 C21 123.2(3)
C26 P1 C20 C21 -130.6(3)
Cu1 P1 C20 C21 15.5(3)
N3 P1 C20 C25 -52.0(3)
C26 P1 C20 C25 54.2(3)
Cu1 P1 C20 C25 -159.7(2)
C25 C20 C21 C22 1.2(5)
P1 C20 C21 C22 -174.2(3)
C20 C21 C22 C23 -0.1(5)
C21 C22 C23 C24 -1.8(5)
C22 C23 C24 C25 2.7(5)
C23 C24 C25 C20 -1.6(5)
C21 C20 C25 C24 -0.3(5)
P1 C20 C25 C24 174.9(3)
N3 P1 C26 C31 135.3(3)
C20 P1 C26 C31 27.6(3)
Cu1 P1 C26 C31 -116.5(3)
N3 P1 C26 C27 -48.2(3)
C20 P1 C26 C27 -155.9(3)
Cu1 P1 C26 C27 59.9(3)
C31 C26 C27 C28 0.5(5)
P1 C26 C27 C28 -176.2(3)
C26 C27 C28 C29 -1.4(5)
C27 C28 C29 C30 1.2(5)
C28 C29 C30 C31 -0.1(5)
C27 C26 C31 C30 0.6(5)
P1 C26 C31 C30 177.1(3)
C29 C30 C31 C26 -0.8(5)
N5 P2 C32 C37 -111.5(3)
C38 P2 C32 C37 145.0(3)
N5 P2 C32 C33 66.4(4)
C38 P2 C32 C33 -37.1(4)
C37 C32 C33 C34 1.1(6)
P2 C32 C33 C34 -176.8(3)
C32 C33 C34 C35 1.3(7)
C33 C34 C35 C36 -1.6(7)
C34 C35 C36 C37 -0.6(8)
C33 C32 C37 C36 -3.3(6)
P2 C32 C37 C36 174.7(3)
C35 C36 C37 C32 3.1(7)
N5 P2 C38 C43 -161.8(3)
C32 P2 C38 C43 -57.4(3)
N5 P2 C38 C39 27.6(4)
C32 P2 C38 C39 132.0(3)
C43 C38 C39 C40 2.0(6)
P2 C38 C39 C40 172.6(3)
C38 C39 C40 C41 -2.0(7)
C39 C40 C41 C42 0.1(7)
C40 C41 C42 C43 1.7(7)
C41 C42 C43 C38 -1.8(7)
C39 C38 C43 C42 -0.1(6)
P2 C38 C43 C42 -171.2(4)

loop_
_platon_squeeze_void_nr
_platon_squeeze_void_average_x
_platon_squeeze_void_average_y
_platon_squeeze_void_average_z
_platon_squeeze_void_volume
_platon_squeeze_void_count_electrons
_platon_squeeze_void_content
1 -0.001 0.500 1.000 191 51 ' '
